data_7210245
loop_
_publ_author_name
'Guo, Feng'
'Zhu, Baoyong'
'Liu, Mingli'
'Zhang, Xiuling'
'Zhang, Jian'
'Zhao, Jiongpeng'

_publ_section_title
;
 Tuning structural topologies of four Ni(ii) coordination polymers through
 modifying the substitute group of organic ligand
;
_journal_issue 31
_journal_name_full CrystEngComm
_journal_page_first 6191
_journal_paper_doi 10.1039/c3ce40157j
_journal_volume 15
_journal_year 2013
_chemical_formula_sum 'C44 H40 N10 Ni2 O15'
_chemical_formula_weight 1066.28
_chemical_name_systematic
; 
 ? 
;
_space_group_IT_number 15
_symmetry_cell_setting monoclinic
_symmetry_space_group_name_Hall '-C 2yc'
_symmetry_space_group_name_H-M 'C 1 2/c 1'
_atom_sites_solution_hydrogens geom
_atom_sites_solution_primary direct
_atom_sites_solution_secondary difmap
_audit_creation_method SHELXL-97
_cell_angle_alpha 90.00
_cell_angle_beta 124.6951(4)
_cell_angle_gamma 90.00
_cell_formula_units_Z 4
_cell_length_a 23.1936(10)
_cell_length_b 15.0255(7)
_cell_length_c 16.4652(13)
_cell_measurement_temperature 293(2)
_cell_volume 4717.8(5)
_computing_cell_refinement 'Bruker SMART'
_computing_data_collection SMART(Bruker,1998)
_computing_data_reduction SAINT(Bruker,1998)
_computing_molecular_graphics 'SHELXTL (Bruker,1998)'
_computing_publication_material 'Bruker SHELXTL'
_computing_structure_refinement 'SHELXL-97 (Sheldrick, 1997)'
_computing_structure_solution 'SHELXS-97 (Sheldrick, 1990)'
_diffrn_ambient_temperature 293(2)
_diffrn_measured_fraction_theta_full 0.993
_diffrn_measured_fraction_theta_max 0.993
_diffrn_measurement_device_type 'CCD area detector'
_diffrn_measurement_method '\f and \w scans'
_diffrn_radiation_monochromator graphite
_diffrn_radiation_source 'fine-focus sealed tube'
_diffrn_radiation_type MoK\a
_diffrn_radiation_wavelength 0.71069
_diffrn_reflns_av_R_equivalents 0.0260
_diffrn_reflns_av_sigmaI/netI 0.0327
_diffrn_reflns_limit_h_max 29
_diffrn_reflns_limit_h_min -22
_diffrn_reflns_limit_k_max 17
_diffrn_reflns_limit_k_min -19
_diffrn_reflns_limit_l_max 21
_diffrn_reflns_limit_l_min -21
_diffrn_reflns_number 14448
_diffrn_reflns_theta_full 27.52
_diffrn_reflns_theta_max 27.52
_diffrn_reflns_theta_min 1.73
_exptl_absorpt_coefficient_mu 0.878
_exptl_absorpt_correction_T_max 0.8440
_exptl_absorpt_correction_T_min 0.7786
_exptl_absorpt_correction_type multi-scan
_exptl_absorpt_process_details 'SADABS (Sheldrick, 1996)'
_exptl_crystal_colour green
_exptl_crystal_density_diffrn 1.501
_exptl_crystal_density_method 'not measured'
_exptl_crystal_description block
_exptl_crystal_F_000 2200
_exptl_crystal_size_max 0.30
_exptl_crystal_size_mid 0.25
_exptl_crystal_size_min 0.20
_refine_diff_density_max 0.310
_refine_diff_density_min -0.295
_refine_diff_density_rms 0.055
_refine_ls_extinction_method none
_refine_ls_goodness_of_fit_ref 1.004
_refine_ls_hydrogen_treatment mixed
_refine_ls_matrix_type full
_refine_ls_number_parameters 395
_refine_ls_number_reflns 5384
_refine_ls_number_restraints 493
_refine_ls_restrained_S_all 0.979
_refine_ls_R_factor_all 0.0445
_refine_ls_R_factor_gt 0.0331
_refine_ls_shift/su_max 0.001
_refine_ls_shift/su_mean 0.000
_refine_ls_structure_factor_coef Fsqd
_refine_ls_weighting_details 'calc w=1/[\s^2^(Fo^2^)+(0.0440P)^2^+3.2000P] where P=(Fo^2^+2Fc^2^)/3'
_refine_ls_weighting_scheme calc
_refine_ls_wR_factor_gt 0.0808
_refine_ls_wR_factor_ref 0.0869
_reflns_number_gt 4384
_reflns_number_total 5384
_reflns_threshold_expression >2sigma(I)
_cod_data_source_file c3ce40157j.txt
_cod_data_source_block Ni_4
_cod_depositor_comments
;
The following automatic conversions were performed:

'_symmetry_cell_setting' value 'Monoclinic' changed to 'monoclinic'
according to /home/saulius/struct/CIF-dictionaries/cif_core.dic
dictionary named 'cif_core.dic' version 2.4.2 from
2011-04-26.

'_exptl_absorpt_correction_type' value 'MULTI-SCAN'
changed to 'multi-scan' according to
/home/saulius/struct/CIF-dictionaries/cif_core.dic dictionary named
'cif_core.dic' version 2.4.2 from 2011-04-26.

Automatic conversion script
Id: cif_fix_values 1891 2012-01-12 08:04:46Z andrius 
;
_cod_original_sg_symbol_H-M C2/c
_cod_database_code 7210245

loop_
_symmetry_equiv_pos_as_xyz
'x, y, z'
'-x, y, -z+1/2'
'x+1/2, y+1/2, z'
'-x+1/2, y+1/2, -z+1/2'
'-x, -y, -z'
'x, -y, z-1/2'
'-x+1/2, -y+1/2, -z'
'x+1/2, -y+1/2, z-1/2'

loop_
_atom_site_label
_atom_site_type_symbol
_atom_site_fract_x
_atom_site_fract_y
_atom_site_fract_z
_atom_site_U_iso_or_equiv
_atom_site_adp_type
_atom_site_occupancy
_atom_site_symmetry_multiplicity
_atom_site_calc_flag
_atom_site_refinement_flags
_atom_site_disorder_assembly
_atom_site_disorder_group
Ni1 Ni 0.249627(11) 0.226946(15) 0.098632(14) 0.02179(8) Uani 1 1 d . . .
O1 O 0.34012(6) 0.29510(9) 0.18390(9) 0.0285(3) Uani 1 1 d . A .
O2 O 0.30020(7) 0.43486(9) 0.13932(10) 0.0354(3) Uani 1 1 d . A .
O3 O 0.58696(6) 0.23027(9) 0.42238(9) 0.0303(3) Uani 1 1 d . A .
O4 O 0.65968(6) 0.34242(9) 0.51239(9) 0.0293(3) Uani 1 1 d . . .
O7 O 0.21348(7) 0.32615(10) -0.01268(9) 0.0257(3) Uani 1 1 d . . .
H7A H 0.1690(15) 0.3191(18) -0.0378(19) 0.061(8) Uiso 1 1 d . . .
H7B H 0.2338(13) 0.3712(18) 0.0226(19) 0.055(8) Uiso 1 1 d . . .
N1 N 0.29154(7) 0.12512(10) 0.19992(10) 0.0265(3) Uani 1 1 d . . .
N2 N 0.36754(8) 0.05438(11) 0.33787(11) 0.0333(4) Uani 1 1 d . . .
N3 N 0.21109(8) 0.28470(10) 0.17548(11) 0.0290(3) Uani 1 1 d . . .
N4 N 0.20833(9) 0.28555(11) 0.30687(11) 0.0310(4) Uani 1 1 d . . .
C1 C 0.34654(9) 0.37861(13) 0.19212(12) 0.0275(4) Uani 1 1 d D . .
O5 O 0.5727(4) 0.6498(5) 0.4241(11) 0.156(5) Uani 0.428(7) 1 d PU A 1
O6 O 0.4751(4) 0.6720(4) 0.2873(9) 0.139(4) Uani 0.428(7) 1 d PU A 1
N5 N 0.5167(4) 0.6246(4) 0.3529(11) 0.109(4) Uani 0.428(7) 1 d PDU A 1
C2 C 0.4202(2) 0.4071(4) 0.2724(5) 0.033(2) Uani 0.428(7) 1 d PGDU A 1
C3 C 0.4748(4) 0.3486(3) 0.3328(6) 0.0222(18) Uani 0.428(7) 1 d PGU A 1
H3A H 0.4662 0.2877 0.3290 0.027 Uiso 0.428(7) 1 calc PR A 1
C4 C 0.5423(3) 0.3810(3) 0.3989(5) 0.0245(18) Uani 0.428(7) 1 d PGDU A 1
C5 C 0.55518(18) 0.4719(4) 0.4046(4) 0.0444(19) Uani 0.428(7) 1 d PGU A 1
H5A H 0.6003 0.4936 0.4488 0.053 Uiso 0.428(7) 1 calc PR A 1
C6 C 0.5006(2) 0.5304(3) 0.3441(5) 0.0516(18) Uani 0.428(7) 1 d PGDU A 1
C7 C 0.4331(2) 0.4980(4) 0.2780(4) 0.0433(18) Uani 0.428(7) 1 d PGU A 1
H7C H 0.3966 0.5371 0.2376 0.052 Uiso 0.428(7) 1 calc PR A 1
O5B O 0.5722(3) 0.6331(4) 0.4948(5) 0.097(2) Uani 0.572(7) 1 d PU A 2
O6B O 0.4694(3) 0.6680(3) 0.3823(7) 0.159(4) Uani 0.572(7) 1 d PU A 2
N5B N 0.5159(3) 0.6150(3) 0.4235(5) 0.0775(19) Uani 0.572(7) 1 d PDU A 2
C2B C 0.41822(18) 0.4131(3) 0.2775(3) 0.0306(16) Uani 0.572(7) 1 d PGDU A 2
C3B C 0.4711(3) 0.3495(2) 0.3211(5) 0.0285(16) Uani 0.572(7) 1 d PGU A 2
H3B H 0.4615 0.2913 0.2979 0.034 Uiso 0.572(7) 1 calc PR A 2
C4B C 0.5384(2) 0.3729(2) 0.3994(4) 0.0339(18) Uani 0.572(7) 1 d PGDU A 2
C5B C 0.55286(13) 0.4600(3) 0.4341(3) 0.0352(12) Uani 0.572(7) 1 d PGU A 2
H5B H 0.5979 0.4757 0.4865 0.042 Uiso 0.572(7) 1 calc PR A 2
C6B C 0.49995(18) 0.5236(2) 0.3905(3) 0.0416(12) Uani 0.572(7) 1 d PGDU A 2
C7B C 0.43263(15) 0.5002(3) 0.3123(3) 0.0417(13) Uani 0.572(7) 1 d PGU A 2
H7D H 0.3972 0.5427 0.2831 0.050 Uiso 0.572(7) 1 calc PR A 2
C8 C 0.59999(9) 0.31030(13) 0.44797(12) 0.0258(4) Uani 1 1 d D . .
C9 C 0.35844(9) 0.11208(13) 0.26837(13) 0.0301(4) Uani 1 1 d . . .
H9 H 0.3948 0.1390 0.2690 0.036 Uiso 1 1 calc R . .
C10 C 0.25576(10) 0.07300(13) 0.22615(13) 0.0296(4) Uani 1 1 d . . .
H10 H 0.2072 0.0691 0.1909 0.035 Uiso 1 1 calc R . .
C11 C 0.30147(10) 0.02839(14) 0.31048(14) 0.0345(5) Uani 1 1 d . . .
H11 H 0.2908 -0.0115 0.3433 0.041 Uiso 1 1 calc R . .
C12 C 0.43486(10) 0.02623(14) 0.42237(14) 0.0349(5) Uani 1 1 d . . .
C13 C 0.48231(11) -0.00674(17) 0.40603(15) 0.0445(6) Uani 1 1 d . . .
H13 H 0.4696 -0.0108 0.3414 0.053 Uiso 1 1 calc R . .
C14 C 0.54902(11) -0.03446(17) 0.48266(16) 0.0464(6) Uani 1 1 d . . .
C15 C 0.59779(16) -0.0741(3) 0.4595(2) 0.1037(15) Uani 1 1 d . . .
H15A H 0.6321 -0.0306 0.4714 0.155 Uiso 1 1 calc R . .
H15B H 0.5714 -0.0920 0.3915 0.155 Uiso 1 1 calc R . .
H15C H 0.6210 -0.1250 0.5009 0.155 Uiso 1 1 calc R . .
C16 C 0.24817(10) 0.27629(13) 0.27263(13) 0.0314(4) Uani 1 1 d . . .
H16 H 0.2961 0.2653 0.3123 0.038 Uiso 1 1 calc R . .
C17 C 0.14405(11) 0.30187(15) 0.14712(14) 0.0382(5) Uani 1 1 d . . .
H17 H 0.1060 0.3117 0.0825 0.046 Uiso 1 1 calc R . .
C18 C 0.14154(11) 0.30233(17) 0.22695(15) 0.0452(6) Uani 1 1 d . . .
H18 H 0.1022 0.3121 0.2276 0.054 Uiso 1 1 calc R . .
C19 C 0.23005(11) 0.26886(13) 0.40676(13) 0.0308(4) Uani 1 1 d . . .
C20 C 0.22801(11) 0.18213(14) 0.43249(14) 0.0370(5) Uani 1 1 d . . .
H20 H 0.2130 0.1373 0.3857 0.044 Uiso 1 1 calc R . .
C21 C 0.24807(11) 0.16075(13) 0.52747(14) 0.0347(4) Uani 1 1 d . . .
C22 C 0.24610(15) 0.06678(15) 0.55684(18) 0.0549(7) Uani 1 1 d . . .
H22A H 0.2927 0.0481 0.6081 0.082 Uiso 1 1 calc R . .
H22B H 0.2276 0.0284 0.5006 0.082 Uiso 1 1 calc R . .
H22C H 0.2167 0.0638 0.5806 0.082 Uiso 1 1 calc R . .
O1W O 0.5000 0.12489(16) 0.2500 0.0505(7) Uani 1 2 d S . .
H1A H 0.5321 0.1620 0.3004 0.076 Uiso 0.50 1 d PG . .
H1B H 0.4803 0.1515 0.1981 0.076 Uiso 0.50 1 d PG . .

loop_
_atom_site_aniso_label
_atom_site_aniso_U_11
_atom_site_aniso_U_22
_atom_site_aniso_U_33
_atom_site_aniso_U_23
_atom_site_aniso_U_13
_atom_site_aniso_U_12
Ni1 0.01626(12) 0.03143(14) 0.01304(11) 0.00437(9) 0.00558(9) 0.00377(9)
O1 0.0186(6) 0.0344(7) 0.0227(6) 0.0026(5) 0.0060(5) 0.0012(5)
O2 0.0249(7) 0.0393(8) 0.0311(7) 0.0050(6) 0.0094(6) 0.0083(6)
O3 0.0195(6) 0.0351(7) 0.0257(6) -0.0027(6) 0.0066(5) -0.0027(5)
O4 0.0174(6) 0.0384(7) 0.0220(6) -0.0042(5) 0.0051(5) -0.0027(5)
O7 0.0186(6) 0.0361(8) 0.0186(6) 0.0024(5) 0.0083(5) 0.0016(6)
N1 0.0216(7) 0.0332(8) 0.0183(7) 0.0046(6) 0.0075(6) 0.0032(6)
N2 0.0209(8) 0.0431(10) 0.0262(8) 0.0158(7) 0.0076(7) 0.0055(7)
N3 0.0294(8) 0.0382(9) 0.0195(7) 0.0022(6) 0.0141(6) 0.0026(7)
N4 0.0359(9) 0.0396(9) 0.0215(7) 0.0001(7) 0.0187(7) 0.0007(7)
C1 0.0200(9) 0.0388(11) 0.0215(8) 0.0022(8) 0.0104(7) 0.0033(8)
O5 0.068(4) 0.054(4) 0.229(10) -0.018(6) 0.016(6) -0.024(3)
O6 0.076(4) 0.034(3) 0.227(10) 0.017(5) 0.039(5) 0.004(3)
N5 0.044(4) 0.038(3) 0.174(9) -0.011(5) 0.021(5) -0.008(3)
C2 0.030(4) 0.032(4) 0.034(3) -0.008(3) 0.017(3) -0.005(3)
C3 0.021(3) 0.027(3) 0.014(2) -0.003(2) 0.007(2) 0.004(3)
C4 0.006(3) 0.039(3) 0.027(3) -0.007(3) 0.009(2) -0.002(3)
C5 0.024(2) 0.035(3) 0.062(4) -0.004(3) 0.018(3) -0.012(2)
C6 0.037(3) 0.033(3) 0.063(4) -0.010(3) 0.015(3) 0.000(2)
C7 0.023(2) 0.037(3) 0.049(3) -0.010(3) 0.008(2) 0.004(2)
O5B 0.062(3) 0.050(3) 0.125(4) -0.039(3) 0.020(3) -0.013(2)
O6B 0.076(3) 0.050(3) 0.197(7) -0.042(3) -0.014(4) 0.026(2)
N5B 0.048(3) 0.039(2) 0.102(4) -0.021(3) 0.017(3) 0.006(2)
C2B 0.016(2) 0.034(3) 0.035(3) 0.003(2) 0.010(2) 0.009(2)
C3B 0.020(3) 0.038(3) 0.020(2) 0.003(2) 0.0075(19) -0.002(2)
C4B 0.030(3) 0.029(3) 0.033(3) -0.007(2) 0.012(3) -0.004(2)
C5B 0.0219(18) 0.037(2) 0.037(2) -0.0032(18) 0.0109(16) -0.0016(16)
C6B 0.0293(19) 0.033(2) 0.045(2) -0.0075(18) 0.0106(18) 0.0018(15)
C7B 0.031(2) 0.037(2) 0.045(3) -0.006(2) 0.0145(19) 0.0113(16)
C8 0.0187(8) 0.0392(10) 0.0170(8) -0.0004(7) 0.0086(7) -0.0005(8)
C9 0.0213(9) 0.0387(11) 0.0251(9) 0.0111(8) 0.0101(8) 0.0031(8)
C10 0.0207(9) 0.0364(10) 0.0265(9) 0.0043(8) 0.0103(8) -0.0001(8)
C11 0.0269(10) 0.0429(11) 0.0314(10) 0.0119(9) 0.0152(8) 0.0000(8)
C12 0.0245(9) 0.0407(11) 0.0276(9) 0.0168(8) 0.0078(8) 0.0060(8)
C13 0.0327(11) 0.0704(16) 0.0230(9) 0.0142(10) 0.0114(9) 0.0122(11)
C14 0.0317(11) 0.0685(16) 0.0315(11) 0.0128(11) 0.0134(9) 0.0160(11)
C15 0.0571(19) 0.203(4) 0.0435(16) 0.013(2) 0.0243(15) 0.060(2)
C16 0.0288(10) 0.0437(11) 0.0222(9) 0.0019(8) 0.0147(8) 0.0040(8)
C17 0.0308(11) 0.0564(13) 0.0237(9) 0.0002(9) 0.0132(8) 0.0098(10)
C18 0.0316(11) 0.0731(16) 0.0323(11) -0.0029(11) 0.0190(9) 0.0078(11)
C19 0.0381(11) 0.0387(11) 0.0229(9) -0.0015(8) 0.0217(8) -0.0009(9)
C20 0.0513(13) 0.0368(11) 0.0281(10) -0.0073(8) 0.0258(10) -0.0042(10)
C21 0.0469(12) 0.0340(10) 0.0308(10) 0.0001(8) 0.0266(9) -0.0013(9)
C22 0.089(2) 0.0385(13) 0.0442(13) -0.0017(10) 0.0417(14) -0.0074(12)
O1W 0.0483(16) 0.0542(16) 0.0320(11) 0.000 0.0128(12) 0.000

loop_
_atom_type_symbol
_atom_type_description
_atom_type_scat_dispersion_real
_atom_type_scat_dispersion_imag
_atom_type_scat_source
C C 0.0033 0.0016 'International Tables Vol C Tables 4.2.6.8 and 6.1.1.4'
N N 0.0061 0.0033 'International Tables Vol C Tables 4.2.6.8 and 6.1.1.4'
O O 0.0106 0.0060 'International Tables Vol C Tables 4.2.6.8 and 6.1.1.4'
Ni Ni 0.3393 1.1124 'International Tables Vol C Tables 4.2.6.8 and 6.1.1.4'
H H 0.0000 0.0000 'International Tables Vol C Tables 4.2.6.8 and 6.1.1.4'

loop_
_geom_angle_atom_site_label_1
_geom_angle_atom_site_label_2
_geom_angle_atom_site_label_3
_geom_angle
_geom_angle_site_symmetry_1
_geom_angle_site_symmetry_3
O1 Ni1 O4 179.11(5) . 8_455
O1 Ni1 N1 89.37(5) . .
O4 Ni1 N1 90.49(5) 8_455 .
O1 Ni1 N3 90.11(6) . .
O4 Ni1 N3 90.76(6) 8_455 .
N1 Ni1 N3 89.18(6) . .
O1 Ni1 O7 89.29(5) . .
O4 Ni1 O7 90.75(5) 8_455 .
N1 Ni1 O7 172.95(6) . .
N3 Ni1 O7 97.75(6) . .
O1 Ni1 O7 90.01(5) . 7
O4 Ni1 O7 89.13(5) 8_455 7
N1 Ni1 O7 94.32(6) . 7
N3 Ni1 O7 176.50(5) . 7
O7 Ni1 O7 78.76(6) . 7
C1 O1 Ni1 126.30(11) . .
C8 O4 Ni1 126.25(12) . 8_556
Ni1 O7 Ni1 101.24(6) . 7
Ni1 O7 H7A 95.9(17) . .
Ni1 O7 H7A 116.3(17) 7 .
Ni1 O7 H7B 100.2(17) . .
Ni1 O7 H7B 118.0(18) 7 .
H7A O7 H7B 118(2) . .
C9 N1 C10 105.93(15) . .
C9 N1 Ni1 126.12(13) . .
C10 N1 Ni1 125.94(12) . .
C9 N2 C11 107.11(15) . .
C9 N2 C12 124.47(16) . .
C11 N2 C12 128.41(16) . .
C16 N3 C17 105.12(16) . .
C16 N3 Ni1 118.75(13) . .
C17 N3 Ni1 131.31(12) . .
C16 N4 C18 106.84(16) . .
C16 N4 C19 125.94(17) . .
C18 N4 C19 126.73(17) . .
O2 C1 O1 126.56(16) . .
O2 C1 C2 121.0(3) . .
O1 C1 C2 112.4(3) . .
O2 C1 C2B 117.6(2) . .
O1 C1 C2B 115.8(2) . .
C2 C1 C2B 5.5(5) . .
O6 N5 O5 124.0(7) . .
O6 N5 C6 117.6(7) . .
O5 N5 C6 118.3(7) . .
C3 C2 C7 120.0 . .
C3 C2 C1 124.3(4) . .
C7 C2 C1 115.5(4) . .
C2 C3 C4 120.0 . .
C2 C3 H3A 120.0 . .
C4 C3 H3A 120.0 . .
C3 C4 C5 120.0 . .
C3 C4 C8 115.3(4) . .
C5 C4 C8 123.8(4) . .
C6 C5 C4 120.0 . .
C6 C5 H5A 120.0 . .
C4 C5 H5A 120.0 . .
C7 C6 C5 120.0 . .
C7 C6 N5 122.1(5) . .
C5 C6 N5 117.9(5) . .
C6 C7 C2 120.0 . .
C6 C7 H7C 120.0 . .
C2 C7 H7C 120.0 . .
O5B N5B O6B 122.5(5) . .
O5B N5B C6B 119.4(5) . .
O6B N5B C6B 117.7(4) . .
C3B C2B C7B 120.0 . .
C3B C2B C1 114.8(3) . .
C7B C2B C1 125.2(3) . .
C4B C3B C2B 120.0 . .
C4B C3B H3B 120.0 . .
C2B C3B H3B 120.0 . .
C3B C4B C5B 120.0 . .
C3B C4B C8 124.0(3) . .
C5B C4B C8 115.9(3) . .
C6B C5B C4B 120.0 . .
C6B C5B H5B 120.0 . .
C4B C5B H5B 120.0 . .
C5B C6B C7B 120.0 . .
C5B C6B N5B 119.8(3) . .
C7B C6B N5B 120.1(3) . .
C6B C7B C2B 120.0 . .
C6B C7B H7D 120.0 . .
C2B C7B H7D 120.0 . .
O3 C8 O4 125.95(16) . .
O3 C8 C4B 116.6(2) . .
O4 C8 C4B 117.5(2) . .
O3 C8 C4 121.2(3) . .
O4 C8 C4 112.8(3) . .
C4B C8 C4 5.7(4) . .
N1 C9 N2 111.14(16) . .
N1 C9 H9 124.4 . .
N2 C9 H9 124.4 . .
C11 C10 N1 110.13(16) . .
C11 C10 H10 124.9 . .
N1 C10 H10 124.9 . .
C10 C11 N2 105.68(17) . .
C10 C11 H11 127.2 . .
N2 C11 H11 127.2 . .
C13 C12 C14 121.49(18) . 5_656
C13 C12 N2 117.88(18) . .
C14 C12 N2 120.61(19) 5_656 .
C12 C13 C14 122.3(2) . .
C12 C13 H13 118.8 . .
C14 C13 H13 118.8 . .
C12 C14 C13 116.2(2) 5_656 .
C12 C14 C15 124.0(2) 5_656 .
C13 C14 C15 119.8(2) . .
C14 C15 H15A 109.5 . .
C14 C15 H15B 109.5 . .
H15A C15 H15B 109.5 . .
C14 C15 H15C 109.5 . .
H15A C15 H15C 109.5 . .
H15B C15 H15C 109.5 . .
N3 C16 N4 111.77(17) . .
N3 C16 H16 124.1 . .
N4 C16 H16 124.1 . .
C18 C17 N3 109.82(17) . .
C18 C17 H17 125.1 . .
N3 C17 H17 125.1 . .
C17 C18 N4 106.43(18) . .
C17 C18 H18 126.8 . .
N4 C18 H18 126.8 . .
C20 C19 C21 122.82(17) . 7_556
C20 C19 N4 117.64(17) . .
C21 C19 N4 119.55(17) 7_556 .
C19 C20 C21 121.02(18) . .
C19 C20 H20 119.5 . .
C21 C20 H20 119.5 . .
C19 C21 C20 116.17(18) 7_556 .
C19 C21 C22 122.03(18) 7_556 .
C20 C21 C22 121.80(19) . .
C21 C22 H22A 109.5 . .
C21 C22 H22B 109.5 . .
H22A C22 H22B 109.5 . .
C21 C22 H22C 109.5 . .
H22A C22 H22C 109.5 . .
H22B C22 H22C 109.5 . .
H1A O1W H1B 109.4 . .

loop_
_geom_bond_atom_site_label_1
_geom_bond_atom_site_label_2
_geom_bond_distance
_geom_bond_site_symmetry_2
Ni1 O1 2.0175(12) .
Ni1 O4 2.0206(12) 8_455
Ni1 N1 2.0547(15) .
Ni1 N3 2.1073(16) .
Ni1 O7 2.1295(13) .
Ni1 O7 2.1795(13) 7
O1 C1 1.262(2) .
O2 C1 1.250(2) .
O3 C8 1.253(2) .
O4 C8 1.266(2) .
O4 Ni1 2.0205(12) 8_556
O7 Ni1 2.1795(13) 7
O7 H7A 0.87(3) .
O7 H7B 0.84(3) .
N1 C9 1.314(2) .
N1 C10 1.377(2) .
N2 C9 1.353(2) .
N2 C11 1.385(2) .
N2 C12 1.442(2) .
N3 C16 1.322(2) .
N3 C17 1.370(2) .
N4 C16 1.336(2) .
N4 C18 1.369(3) .
N4 C19 1.442(2) .
C1 C2 1.509(4) .
C1 C2B 1.533(3) .
O5 N5 1.213(11) .
O6 N5 1.191(11) .
N5 C6 1.450(6) .
C2 C3 1.3900 .
C2 C7 1.3900 .
C3 C4 1.3900 .
C3 H3A 0.9300 .
C4 C5 1.3900 .
C4 C8 1.530(4) .
C5 C6 1.3900 .
C5 H5A 0.9300 .
C6 C7 1.3900 .
C7 H7C 0.9300 .
O5B N5B 1.187(6) .
O6B N5B 1.194(6) .
N5B C6B 1.445(4) .
C2B C3B 1.3900 .
C2B C7B 1.3900 .
C3B C4B 1.3900 .
C3B H3B 0.9300 .
C4B C5B 1.3900 .
C4B C8 1.504(3) .
C5B C6B 1.3900 .
C5B H5B 0.9300 .
C6B C7B 1.3900 .
C7B H7D 0.9300 .
C9 H9 0.9300 .
C10 C11 1.351(3) .
C10 H10 0.9300 .
C11 H11 0.9300 .
C12 C13 1.366(3) .
C12 C14 1.391(3) 5_656
C13 C14 1.392(3) .
C13 H13 0.9300 .
C14 C12 1.391(3) 5_656
C14 C15 1.507(4) .
C15 H15A 0.9600 .
C15 H15B 0.9600 .
C15 H15C 0.9600 .
C16 H16 0.9300 .
C17 C18 1.348(3) .
C17 H17 0.9300 .
C18 H18 0.9300 .
C19 C20 1.379(3) .
C19 C21 1.387(3) 7_556
C20 C21 1.392(3) .
C20 H20 0.9300 .
C21 C19 1.387(3) 7_556
C21 C22 1.501(3) .
C22 H22A 0.9600 .
C22 H22B 0.9600 .
C22 H22C 0.9600 .
O1W H1A 0.92(11) .
O1W H1B 0.8085 .

loop_
_geom_torsion_atom_site_label_1
_geom_torsion_atom_site_label_2
_geom_torsion_atom_site_label_3
_geom_torsion_atom_site_label_4
_geom_torsion
_geom_torsion_site_symmetry_1
_geom_torsion_site_symmetry_4
O4 Ni1 O1 C1 131(3) 8_455 .
N1 Ni1 O1 C1 -148.55(15) . .
N3 Ni1 O1 C1 -59.38(15) . .
O7 Ni1 O1 C1 38.37(15) . .
O7 Ni1 O1 C1 117.13(15) 7 .
O1 Ni1 O7 Ni1 90.15(6) . 7
O4 Ni1 O7 Ni1 -88.97(6) 8_455 7
N1 Ni1 O7 Ni1 11.1(5) . 7
N3 Ni1 O7 Ni1 -179.83(6) . 7
O7 Ni1 O7 Ni1 0.0 7 7
O1 Ni1 N1 C9 -18.08(16) . .
O4 Ni1 N1 C9 161.04(16) 8_455 .
N3 Ni1 N1 C9 -108.21(16) . .
O7 Ni1 N1 C9 61.0(5) . .
O7 Ni1 N1 C9 71.88(16) 7 .
O1 Ni1 N1 C10 143.51(15) . .
O4 Ni1 N1 C10 -37.37(15) 8_455 .
N3 Ni1 N1 C10 53.38(15) . .
O7 Ni1 N1 C10 -137.4(4) . .
O7 Ni1 N1 C10 -126.53(15) 7 .
O1 Ni1 N3 C16 -55.47(15) . .
O4 Ni1 N3 C16 124.37(15) 8_455 .
N1 Ni1 N3 C16 33.90(15) . .
O7 Ni1 N3 C16 -144.77(15) . .
O7 Ni1 N3 C16 -147.5(9) 7 .
O1 Ni1 N3 C17 153.09(18) . .
O4 Ni1 N3 C17 -27.06(18) 8_455 .
N1 Ni1 N3 C17 -117.54(18) . .
O7 Ni1 N3 C17 63.79(19) . .
O7 Ni1 N3 C17 61.1(10) 7 .
Ni1 O1 C1 O2 -10.9(3) . .
Ni1 O1 C1 C2 172.2(4) . .
Ni1 O1 C1 C2B 167.4(3) . .
O2 C1 C2 C3 -178.8(3) . .
O1 C1 C2 C3 -1.7(5) . .
C2B C1 C2 C3 127(5) . .
O2 C1 C2 C7 -4.1(6) . .
O1 C1 C2 C7 172.9(4) . .
C2B C1 C2 C7 -59(5) . .
C7 C2 C3 C4 0.0 . .
C1 C2 C3 C4 174.4(6) . .
C2 C3 C4 C5 0.0 . .
C2 C3 C4 C8 -169.6(5) . .
C3 C4 C5 C6 0.0 . .
C8 C4 C5 C6 168.6(6) . .
C4 C5 C6 C7 0.0 . .
C4 C5 C6 N5 179.9(8) . .
O6 N5 C6 C7 -17.3(15) . .
O5 N5 C6 C7 165.9(10) . .
O6 N5 C6 C5 162.8(10) . .
O5 N5 C6 C5 -14.0(15) . .
C5 C6 C7 C2 0.0 . .
N5 C6 C7 C2 -179.9(8) . .
C3 C2 C7 C6 0.0 . .
C1 C2 C7 C6 -174.9(6) . .
O2 C1 C2B C3B -168.0(2) . .
O1 C1 C2B C3B 13.5(3) . .
C2 C1 C2B C3B -40(5) . .
O2 C1 C2B C7B 12.0(5) . .
O1 C1 C2B C7B -166.5(3) . .
C2 C1 C2B C7B 140(6) . .
C7B C2B C3B C4B 0.0 . .
C1 C2B C3B C4B -180.0(4) . .
C2B C3B C4B C5B 0.0 . .
C2B C3B C4B C8 -176.7(5) . .
C3B C4B C5B C6B 0.0 . .
C8 C4B C5B C6B 177.0(4) . .
C4B C5B C6B C7B 0.0 . .
C4B C5B C6B N5B -176.8(5) . .
O5B N5B C6B C5B -8.5(9) . .
O6B N5B C6B C5B 178.0(7) . .
O5B N5B C6B C7B 174.6(6) . .
O6B N5B C6B C7B 1.2(10) . .
C5B C6B C7B C2B 0.0 . .
N5B C6B C7B C2B 176.8(5) . .
C3B C2B C7B C6B 0.0 . .
C1 C2B C7B C6B 180.0(5) . .
Ni1 O4 C8 O3 -4.4(3) 8_556 .
Ni1 O4 C8 C4B 173.8(3) 8_556 .
Ni1 O4 C8 C4 177.5(3) 8_556 .
C3B C4B C8 O3 -8.1(4) . .
C5B C4B C8 O3 175.1(3) . .
C3B C4B C8 O4 173.6(2) . .
C5B C4B C8 O4 -3.2(5) . .
C3B C4B C8 C4 137(5) . .
C5B C4B C8 C4 -40(5) . .
C3 C4 C8 O3 6.3(4) . .
C5 C4 C8 O3 -162.8(4) . .
C3 C4 C8 O4 -175.4(3) . .
C5 C4 C8 O4 15.4(6) . .
C3 C4 C8 C4B -31(5) . .
C5 C4 C8 C4B 160(5) . .
C10 N1 C9 N2 -0.4(2) . .
Ni1 N1 C9 N2 164.22(13) . .
C11 N2 C9 N1 0.7(2) . .
C12 N2 C9 N1 179.72(18) . .
C9 N1 C10 C11 -0.2(2) . .
Ni1 N1 C10 C11 -164.80(14) . .
N1 C10 C11 N2 0.6(2) . .
C9 N2 C11 C10 -0.8(2) . .
C12 N2 C11 C10 -179.7(2) . .
C9 N2 C12 C13 -52.5(3) . .
C11 N2 C12 C13 126.2(2) . .
C9 N2 C12 C14 126.1(2) . 5_656
C11 N2 C12 C14 -55.1(3) . 5_656
C14 C12 C13 C14 0.4(4) 5_656 .
N2 C12 C13 C14 179.1(2) . .
C12 C13 C14 C12 -0.4(4) . 5_656
C12 C13 C14 C15 177.2(3) . .
C17 N3 C16 N4 1.1(2) . .
Ni1 N3 C16 N4 -157.05(13) . .
C18 N4 C16 N3 -1.0(2) . .
C19 N4 C16 N3 171.38(18) . .
C16 N3 C17 C18 -0.8(3) . .
Ni1 N3 C17 C18 153.42(17) . .
N3 C17 C18 N4 0.3(3) . .
C16 N4 C18 C17 0.4(3) . .
C19 N4 C18 C17 -171.9(2) . .
C16 N4 C19 C20 -82.9(3) . .
C18 N4 C19 C20 87.9(3) . .
C16 N4 C19 C21 97.0(3) . 7_556
C18 N4 C19 C21 -92.1(3) . 7_556
C21 C19 C20 C21 0.1(4) 7_556 .
N4 C19 C20 C21 -179.91(19) . .
C19 C20 C21 C19 -0.1(3) . 7_556
C19 C20 C21 C22 179.9(2) . .
